data_2311373
loop_
_publ_author_name
'Schwendtner, Karolina'
'Kolitsch, Uwe'

_publ_section_title
;
 New <i>M</i><sup>+</sup>, <i>M</i><sup>3+</sup>-arsenates - the framework
 structures of Ag<i>M</i><sup>3+</sup>(HAsO<sub>4</sub>)<sub>2</sub>
 (<i>M</i><sup>3+</sup> = Al, Ga) and
 <i>M</i><sup>+</sup>GaAs<sub>2</sub>O<sub>7</sub> (<i>M</i><sup>+</sup> =
 Na, Ag).
;
_journal_issue 'Pt 5'
_journal_name_full 'Acta crystallographica. Section E, Crystallographic communications'
_journal_page_first 785
_journal_page_last 790
_journal_paper_doi 10.1107/S2056989017005631
_journal_volume 73
_journal_year 2017
_chemical_formula_iupac 'Ag Ga (H As O4)2'
_chemical_formula_structural 'Ag1 Ga1 (H1 As1 O4)2'
_chemical_formula_sum 'Ag As2 Ga H2 O8'
_chemical_formula_weight 457.45
_chemical_name_common 'silver gallium hydrogen arsenate'
_chemical_name_systematic 'Silver(I) gallium bis[hydrogen arsenate(V)]'
_space_group_crystal_system monoclinic
_space_group_IT_number 15
_space_group_name_Hall '-C 2yc'
_space_group_name_H-M_alt 'C 1 2/c 1'
_atom_sites_solution_hydrogens difmap
_atom_sites_solution_primary direct
_atom_sites_solution_secondary difmap
_audit_creation_method SHELXL-2016/6
_cell_angle_alpha 90
_cell_angle_beta 107.77(3)
_cell_angle_gamma 90
_cell_formula_units_Z 4
_cell_length_a 7.826(2)
_cell_length_b 10.216(2)
_cell_length_c 8.694(2)
_cell_measurement_reflns_used 1519
_cell_measurement_temperature 293(2)
_cell_measurement_theta_max 34.972
_cell_measurement_theta_min 2.037
_cell_volume 661.9(3)
_computing_cell_refinement
;
HKL SCALEPACK (Otwinowski <i>et al.</i>,  2003)
;
_computing_data_collection
;
COLLECT (Nonius, 2003)
;
_computing_data_reduction
;
HKL DENZO and SCALEPACK (Otwinowski <i>et al.</i>,  2003)
;
_computing_molecular_graphics
;
DIAMOND (Brandenburg, 2005)
;
_computing_publication_material
;
publCIF (Westrip, 2010)
;
_computing_structure_refinement
;
SHELXL2016 (Sheldrick, 2015)
;
_computing_structure_solution
;
SHELXS97 (Sheldrick, 2008)
;
_diffrn_ambient_temperature 293(2)
_diffrn_measured_fraction_theta_full 1.000
_diffrn_measured_fraction_theta_max 0.999
_diffrn_measurement_device_type 'Nonius KappaCCD single-crystal four-circle'
_diffrn_measurement_method '\f and \w scans'
_diffrn_radiation_type MoK\a
_diffrn_radiation_wavelength 0.71073
_diffrn_reflns_av_R_equivalents 0.0120
_diffrn_reflns_limit_h_max 12
_diffrn_reflns_limit_h_min -12
_diffrn_reflns_limit_k_max 16
_diffrn_reflns_limit_k_min -16
_diffrn_reflns_limit_l_max 13
_diffrn_reflns_limit_l_min -14
_diffrn_reflns_number 2852
_diffrn_reflns_theta_full 25.242
_diffrn_reflns_theta_max 34.969
_diffrn_reflns_theta_min 3.384
_exptl_absorpt_coefficient_mu 16.957
_exptl_absorpt_correction_T_max 0.2819
_exptl_absorpt_correction_T_min 0.1503
_exptl_absorpt_correction_type multi-scan
_exptl_absorpt_process_details
;
(HKL SCALEPACK; Otwinowski <i>et al.</i>,  2003)
;
_exptl_crystal_colour colourless
_exptl_crystal_density_diffrn 4.590
_exptl_crystal_density_method 'not measured'
_exptl_crystal_description 'large pseudo-dipyramidal glassy'
_exptl_crystal_F_000 840
_exptl_crystal_size_max 0.180
_exptl_crystal_size_mid 0.100
_exptl_crystal_size_min 0.100
_refine_diff_density_max 0.658
_refine_diff_density_min -0.503
_refine_ls_extinction_coef 0.0133(3)
_refine_ls_extinction_expression Fc^*^=kFc[1+0.001xFc^2^\l^3^/sin(2\q)]^-1/4^
_refine_ls_extinction_method
;
SHELXL2016 (Sheldrick, 2015)
;
_refine_ls_goodness_of_fit_ref 1.146
_refine_ls_hydrogen_treatment refall
_refine_ls_matrix_type full
_refine_ls_number_parameters 73
_refine_ls_number_reflns 1460
_refine_ls_number_restraints 0
_refine_ls_restrained_S_all 1.146
_refine_ls_R_factor_all 0.0160
_refine_ls_R_factor_gt 0.0147
_refine_ls_shift/su_max 0.037
_refine_ls_shift/su_mean 0.003
_refine_ls_structure_factor_coef Fsqd
_refine_ls_weighting_details 'w=1/[\s^2^(Fo^2^)+(0.0150P)^2^+0.9400P] where P=(Fo^2^+2Fc^2^)/3'
_refine_ls_weighting_scheme calc
_refine_ls_wR_factor_gt 0.0362
_refine_ls_wR_factor_ref 0.0366
_reflns_number_gt 1402
_reflns_number_total 1460
_reflns_threshold_expression 'I > 2\s(I)'
_cod_data_source_file pk2600sup1.cif
_cod_data_source_block AgGaHAsO42
_cod_original_sg_symbol_H-M 'C 2/c'
_cod_database_code 2311373
_shelx_space_group_comment
;
The symmetry employed for this shelxl refinement is uniquely defined
by the following loop, which should always be used as a source of
symmetry information in preference to the above space-group names.
They are only intended as comments.
;
_shelx_estimated_absorpt_t_min 0.150
_shelx_estimated_absorpt_t_max 0.282

loop_
_space_group_symop_operation_xyz
'x, y, z'
'-x, y, -z+1/2'
'x+1/2, y+1/2, z'
'-x+1/2, y+1/2, -z+1/2'
'-x, -y, -z'
'x, -y, z-1/2'
'-x+1/2, -y+1/2, -z'
'x+1/2, -y+1/2, z-1/2'

loop_
_atom_site_type_symbol
_atom_site_label
_atom_site_fract_x
_atom_site_fract_y
_atom_site_fract_z
_atom_site_U_iso_or_equiv
_atom_site_adp_type
_atom_site_calc_flag
_atom_site_occupancy
Ag Ag1 0.250000 0.250000 0.000000 0.0335(9) Uani d 0.75(2)
Ag Ag2 0.284(3) 0.2351(14) 0.019(2) 0.0316(18) Uani d 0.123(10)
Ga Ga 0.000000 0.13670(2) 0.250000 0.00500(5) Uani d 1
As As 0.27567(2) 0.39556(2) 0.35733(2) 0.00482(5) Uani d 1
O O1 0.18942(15) 0.26190(10) 0.24943(13) 0.00983(18) Uani d 1
O O2 0.32045(15) 0.49738(11) 0.22405(13) 0.01055(19) Uani d 1
O O3 0.45491(14) 0.35629(11) 0.51333(13) 0.00948(18) Uani d 1
O O4 0.11608(16) 0.46896(14) 0.42534(15) 0.0169(2) Uani d 1
H H 0.148(4) 0.487(3) 0.519(4) 0.033(8) Uiso d 1

loop_
_atom_site_aniso_label
_atom_site_aniso_U_11
_atom_site_aniso_U_22
_atom_site_aniso_U_33
_atom_site_aniso_U_12
_atom_site_aniso_U_13
_atom_site_aniso_U_23
Ag1 0.051(2) 0.0368(14) 0.0271(9) -0.0173(12) 0.0327(12) -0.0125(9)
Ag2 0.049(4) 0.0249(16) 0.035(3) -0.015(2) 0.034(3) -0.0064(14)
Ga 0.00555(9) 0.00478(9) 0.00482(9) 0.000 0.00182(6) 0.000
As 0.00564(7) 0.00525(7) 0.00364(7) -0.00073(4) 0.00153(5) -0.00003(4)
O1 0.0114(4) 0.0093(4) 0.0101(5) -0.0057(3) 0.0053(4) -0.0045(3)
O2 0.0122(4) 0.0110(4) 0.0068(4) -0.0060(3) 0.0003(3) 0.0036(4)
O3 0.0085(4) 0.0135(4) 0.0053(4) 0.0032(3) 0.0004(3) 0.0011(4)
O4 0.0116(5) 0.0299(6) 0.0094(5) 0.0081(4) 0.0035(4) -0.0047(4)

loop_
_atom_type_symbol
_atom_type_description
_atom_type_scat_dispersion_real
_atom_type_scat_dispersion_imag
_atom_type_scat_source
O O 0.0106 0.0060 'International Tables Vol C Tables 4.2.6.8 and 6.1.1.4'
Ga Ga 0.2307 1.6083 'International Tables Vol C Tables 4.2.6.8 and 6.1.1.4'
As As 0.0499 2.0058 'International Tables Vol C Tables 4.2.6.8 and 6.1.1.4'
Ag Ag -0.8971 1.1015 'International Tables Vol C Tables 4.2.6.8 and 6.1.1.4'
H H 0.0000 0.0000 'International Tables Vol C Tables 4.2.6.8 and 6.1.1.4'

loop_
_geom_angle_atom_site_label_1
_geom_angle_atom_site_label_2
_geom_angle_atom_site_label_3
_geom_angle_site_symmetry_1
_geom_angle_site_symmetry_3
_geom_angle
O1 Ga O1 . 2 98.48(7)
O1 Ga O2 . 3_445 171.19(5)
O1 Ga O2 2 3_445 87.59(5)
O1 Ga O2 . 4_545 87.59(5)
O1 Ga O2 2 4_545 171.19(5)
O2 Ga O2 3_445 4_545 87.12(7)
O1 Ga O3 . 7_556 94.82(5)
O1 Ga O3 2 7_556 82.46(5)
O2 Ga O3 3_445 7_556 92.29(5)
O2 Ga O3 4_545 7_556 90.71(5)
O1 Ga O3 . 8_455 82.46(5)
O1 Ga O3 2 8_455 94.82(5)
O2 Ga O3 3_445 8_455 90.71(5)
O2 Ga O3 4_545 8_455 92.29(5)
O3 Ga O3 7_556 8_455 175.86(6)
O2 As O3 . . 114.16(6)
O2 As O1 . . 104.63(6)
O3 As O1 . . 110.64(6)
O2 As O4 . . 107.25(7)
O3 As O4 . . 110.16(6)
O1 As O4 . . 109.80(6)
O2 As O3 . . 114.16(6)
O2 As O1 . . 104.63(6)
O3 As O1 . . 110.64(6)
O2 As O4 . . 107.25(7)
O3 As O4 . . 110.16(6)
O1 As O4 . . 109.80(6)

loop_
_geom_bond_atom_site_label_1
_geom_bond_atom_site_label_2
_geom_bond_site_symmetry_2
_geom_bond_distance
_geom_bond_publ_flag
Ag1 O1 7 2.3600(12) n
Ag1 O1 . 2.3600(12) y
Ag1 O3 2_655 2.5864(12) y
Ag1 O3 8_455 2.5864(12) n
Ag1 O4 6_565 3.0574(15) y
Ag1 O4 4_545 3.0574(15) n
Ag1 O2 . 3.1352(12) y
Ag2 O1 . 2.357(17) y
Ag2 O1 7 2.402(18) y
Ag2 O3 2_655 2.48(2) y
Ag2 O3 8_455 2.73(3) y
Ag2 O4 4_545 2.83(2) y
Ag2 O2 7 3.116(18) y
Ag2 O2 . 3.185(17) y
Ga O1 . 1.9591(11) y
Ga O1 2 1.9591(11) n
Ga O2 3_445 1.9641(11) y
Ga O2 4_545 1.9641(11) n
Ga O3 7_556 1.9799(12) y
Ga O3 8_455 1.9799(12) n
As O2 . 1.6719(11) y
As O3 . 1.6753(12) y
As O1 . 1.6773(11) y
As O4 . 1.7096(12) y
O4 H . 0.80(3) ?

loop_
_geom_hbond_atom_site_label_D
_geom_hbond_atom_site_label_H
_geom_hbond_atom_site_label_A
_geom_hbond_site_symmetry_A
_geom_hbond_distance_DH
_geom_hbond_distance_HA
_geom_hbond_distance_DA
_geom_hbond_angle_DHA
O4 H O2 6_566 0.80(3) 1.89(3) 2.6240(19) 153(3)
